data_7100827
loop_
_publ_author_name
'Adina N. Lazar'
'Nathalie Dupont'
'Alda Navaza'
'Antony W. Coleman'

_publ_section_title
;
Helical Aquatubes of calix[4]arene dicarboxylic acid
;
_journal_name_full 'Chemical Communications'
_journal_paper_doi 10.1039/b516963c
_journal_year 2006
_chemical_formula_moiety '2(C32 H24 O8), 6.6(H2 O)'
_chemical_formula_sum 'C64 H61.2 O22.6'
_chemical_formula_weight 1191.92
_chemical_name_common 'calix[4]arene dimethoxycarboxylic acid'
_space_group_IT_number 146
_symmetry_cell_setting rhombohedral
_symmetry_space_group_name_Hall 'P 3*'
_symmetry_space_group_name_H-M 'R 3 :R'
_cell_angle_alpha 116.65(2)
_cell_angle_beta 116.65(2)
_cell_angle_gamma 116.65(2)
_cell_formula_units_Z 3
_cell_length_a 20.937(2)
_cell_length_b 20.937(2)
_cell_length_c 20.937(2)
_cell_measurement_temperature 120(2)
_cell_volume 4265(7)
_diffrn_ambient_temperature 120(2)
_exptl_crystal_density_diffrn 1.391
_cod_original_sg_symbol_H-M 'R 3'
_cod_database_code 7100827

loop_
_symmetry_equiv_pos_as_xyz
'x, y, z'
'z, x, y'
'y, z, x'

loop_
_atom_site_label
_atom_site_type_symbol
_atom_site_fract_x
_atom_site_fract_y
_atom_site_fract_z
_atom_site_U_iso_or_equiv
_atom_site_adp_type
_atom_site_occupancy
_atom_site_symmetry_multiplicity
_atom_site_calc_flag
_atom_site_refinement_flags
_atom_site_disorder_assembly
_atom_site_disorder_group
O1_1001 O 0.2553(17) 0.6110(15) 0.5166(17) 0.065(8) Uiso 1 1 d D . .
H1_1001 H 0.2117 0.5676 0.4464 0.098 Uiso 1 1 calc R . .
C11_1001 C 0.3081(13) 0.7206(14) 0.5836(14) 0.047(9) Uiso 1 1 d D . .
C12_1001 C 0.2826(19) 0.7432(16) 0.5299(15) 0.045(9) Uiso 1 1 d D . .
C13_1001 C 0.345(2) 0.8588(17) 0.6046(17) 0.029(8) Uiso 1 1 d D . .
H13_1001 H 0.3394 0.8812 0.5749 0.035 Uiso 1 1 calc R . .
C14_1001 C 0.414(2) 0.9393(19) 0.7221(19) 0.062(11) Uiso 1 1 d D . .
H14_1001 H 0.4406 1.0084 0.7656 0.075 Uiso 1 1 calc R . .
C15_1001 C 0.443(2) 0.9184(18) 0.7766(17) 0.056(11) Uiso 1 1 d D . .
H15_1001 H 0.4997 0.9788 0.8596 0.067 Uiso 1 1 calc R . .
C16_1001 C 0.389(2) 0.8078(18) 0.7069(16) 0.049(10) Uiso 1 1 d D . .
C17_1001 C 0.412(2) 0.776(2) 0.759(2) 0.063(11) Uiso 1 1 d D . .
H17A_1001 H 0.4299 0.7437 0.7358 0.075 Uiso 1 1 calc R . .
H17B_1001 H 0.4845 0.8517 0.8480 0.075 Uiso 1 1 calc R . .
O2_1001 O 0.2459(16) 0.5181(16) 0.5790(17) 0.053(6) Uiso 1 1 d D . .
C21_1001 C 0.2297(15) 0.5646(16) 0.6306(14) 0.045(10) Uiso 1 1 d D . .
C22_1001 C 0.309(2) 0.6862(18) 0.7197(19) 0.044(9) Uiso 1 1 d D . .
C23_1001 C 0.283(2) 0.724(2) 0.765(2) 0.056(11) Uiso 1 1 d D . .
H23_1001 H 0.3314 0.8038 0.8192 0.068 Uiso 1 1 calc R . .
C24_1001 C 0.186(2) 0.643(2) 0.729(2) 0.040(9) Uiso 1 1 d D . .
H24_1001 H 0.1773 0.6724 0.7679 0.048 Uiso 1 1 calc R . .
C25_1001 C 0.104(2) 0.520(2) 0.635(2) 0.063(12) Uiso 1 1 d D . .
H25_1001 H 0.0354 0.4642 0.6056 0.076 Uiso 1 1 calc R . .
C26_1001 C 0.126(2) 0.4812(19) 0.587(2) 0.068(12) Uiso 1 1 d D . .
C27_1001 C 0.0396(18) 0.3475(17) 0.4827(16) 0.038(9) Uiso 1 1 d D . .
H27A_1001 H 0.0843 0.3447 0.4819 0.046 Uiso 1 1 calc R . .
H27B_1001 H 0.0172 0.3145 0.5006 0.046 Uiso 1 1 calc R . .
C211_1001 C 0.340(3) 0.555(3) 0.663(2) 0.092(14) Uiso 1 1 d D . .
H21A_1001 H 0.3347 0.5478 0.7041 0.111 Uiso 1 1 calc R . .
H21B_1001 H 0.4199 0.6377 0.7239 0.111 Uiso 1 1 calc R . .
C212_1001 C 0.310(2) 0.459(2) 0.575(2) 0.16(2) Uiso 1 1 d D . .
O21_1001 O 0.215(3) 0.372(3) 0.457(2) 0.29(3) Uiso 1 1 d D . .
O22_1001 O 0.379(2) 0.459(2) 0.611(2) 0.089(8) Uiso 1 1 d D . .
O3_1001 O 0.0363(16) 0.3469(16) 0.3459(17) 0.066(8) Uiso 1 1 d D . .
H3_1001 H 0.0902 0.3836 0.4131 0.099 Uiso 1 1 calc R . .
C31_1001 C -0.0745(18) 0.2688(15) 0.2920(15) 0.038(9) Uiso 1 1 d D . .
C32_1001 C -0.0773(19) 0.264(2) 0.355(2) 0.041(9) Uiso 1 1 d D . .
C33_1001 C -0.189(2) 0.182(3) 0.299(2) 0.071(12) Uiso 1 1 d D . .
H33_1001 H -0.1955 0.1732 0.3365 0.086 Uiso 1 1 calc R . .
C34_1001 C -0.290(2) 0.114(2) 0.186(2) 0.047(9) Uiso 1 1 d D . .
H34_1001 H -0.3655 0.0614 0.1482 0.056 Uiso 1 1 calc R . .
C35_1001 C -0.282(2) 0.121(2) 0.128(2) 0.044(9) Uiso 1 1 d D . .
H35_1001 H -0.3542 0.0695 0.0489 0.052 Uiso 1 1 calc R . .
C36_1001 C -0.1754(16) 0.201(2) 0.1786(19) 0.040(9) Uiso 1 1 d D . .
C37_1001 C -0.169(3) 0.211(2) 0.114(2) 0.067(13) Uiso 1 1 d D . .
H37A_1001 H -0.2520 0.1385 0.0278 0.081 Uiso 1 1 calc R . .
H37B_1001 H -0.1217 0.2094 0.1189 0.081 Uiso 1 1 calc R . .
O4_1001 O 0.0792(16) 0.4253(16) 0.2716(16) 0.049(6) Uiso 1 1 d D . .
C41_1001 C 0.0062(16) 0.4280(15) 0.2435(13) 0.037(9) Uiso 1 1 d D . .
C42_1001 C -0.1145(17) 0.324(2) 0.163(2) 0.058(11) Uiso 1 1 d D . .
C43_1001 C -0.186(2) 0.327(2) 0.133(2) 0.049(10) Uiso 1 1 d D . .
H43_1001 H -0.2674 0.2591 0.0790 0.059 Uiso 1 1 calc R . .
C44_1001 C -0.1333(19) 0.433(2) 0.186(2) 0.048(9) Uiso 1 1 d D . .
H44_1001 H -0.1809 0.4357 0.1654 0.058 Uiso 1 1 calc R . .
C45_1001 C -0.0118(19) 0.536(2) 0.267(2) 0.052(10) Uiso 1 1 d D . .
H45_1001 H 0.0201 0.6064 0.3010 0.062 Uiso 1 1 calc R . .
C46_1001 C 0.0630(18) 0.5376(18) 0.301(2) 0.059(12) Uiso 1 1 d D . .
C47_1001 C 0.1989(16) 0.6519(16) 0.3957(14) 0.030(8) Uiso 1 1 d D . .
H47A_1001 H 0.2094 0.6938 0.3841 0.036 Uiso 1 1 calc R . .
H47B_1001 H 0.2253 0.6267 0.3815 0.036 Uiso 1 1 calc R . .
C411_1001 C 0.0650(18) 0.371(2) 0.186(2) 0.067(11) Uiso 1 1 d D . .
H41A_1001 H 0.0351 0.3756 0.1391 0.080 Uiso 1 1 calc R . .
H41B_1001 H 0.0070 0.2858 0.1295 0.080 Uiso 1 1 calc R . .
C412_1001 C 0.1908(19) 0.4433(18) 0.2593(18) 0.062(9) Uiso 1 1 d D . .
O41_1001 O 0.2921(19) 0.538(2) 0.3783(19) 0.133(8) Uiso 1 1 d D . .
O42_1001 O 0.214(2) 0.420(3) 0.212(3) 0.133(8) Uiso 1 1 d D . .
O1_1002 O 0.5770(15) 0.6749(17) 0.9319(17) 0.057(7) Uiso 1 1 d D . .
H1_1002 H 0.6199 0.7445 0.9737 0.085 Uiso 1 1 calc R . .
C11_1002 C 0.4695(15) 0.6103(15) 0.8829(13) 0.066(12) Uiso 1 1 d D . .
C12_1002 C 0.4454(17) 0.6629(16) 0.9041(19) 0.043(9) Uiso 1 1 d D . .
C13_1002 C 0.335(2) 0.594(2) 0.851(3) 0.078(14) Uiso 1 1 d D . .
H13_1002 H 0.3193 0.6294 0.8679 0.094 Uiso 1 1 calc R . .
C14_1002 C 0.2474(18) 0.471(2) 0.773(2) 0.059(11) Uiso 1 1 d D . .
H14_1002 H 0.1695 0.4221 0.7291 0.071 Uiso 1 1 calc R . .
C15_1002 C 0.2764(19) 0.4225(19) 0.760(3) 0.067(12) Uiso 1 1 d D . .
H15_1002 H 0.2219 0.3443 0.7166 0.080 Uiso 1 1 calc R . .
C16_1002 C 0.3869(18) 0.4909(17) 0.813(2) 0.044(10) Uiso 1 1 d D . .
C17_1002 C 0.415(2) 0.436(2) 0.790(2) 0.058(11) Uiso 1 1 d D . .
H17A_1002 H 0.4480 0.4575 0.7719 0.070 Uiso 1 1 calc R . .
H17B_1002 H 0.3383 0.3471 0.7174 0.070 Uiso 1 1 calc R . .
O2_1002 O 0.6563(16) 0.6035(16) 0.9394(16) 0.050(6) Uiso 1 1 d D . .
C21_1002 C 0.6264(16) 0.5633(15) 0.9702(15) 0.052(11) Uiso 1 1 d D . .
C22_1002 C 0.5042(18) 0.473(2) 0.894(2) 0.053(10) Uiso 1 1 d D . .
C23_1002 C 0.468(2) 0.427(3) 0.918(2) 0.069(12) Uiso 1 1 d D . .
H23_1002 H 0.3866 0.3641 0.8663 0.083 Uiso 1 1 calc R . .
C24_1002 C 0.559(2) 0.480(2) 1.023(3) 0.061(12) Uiso 1 1 d D . .
H24_1002 H 0.5393 0.4557 1.0456 0.074 Uiso 1 1 calc R . .
C25_1002 C 0.678(2) 0.566(2) 1.096(2) 0.060(12) Uiso 1 1 d D . .
H25_1002 H 0.7345 0.5945 1.1641 0.073 Uiso 1 1 calc R . .
C26_1002 C 0.7171(18) 0.611(2) 1.0729(19) 0.033(8) Uiso 1 1 d D . .
C27_1002 C 0.8500(18) 0.7137(18) 1.160(2) 0.059(12) Uiso 1 1 d D . .
H27A_1002 H 0.8548 0.7120 1.1152 0.071 Uiso 1 1 calc R . .
H27B_1002 H 0.8843 0.6990 1.1878 0.071 Uiso 1 1 calc R . .
C211_1002 C 0.6635(19) 0.5550(19) 0.874(2) 0.061(10) Uiso 1 1 d D . .
H21A_1002 H 0.5912 0.5000 0.7903 0.073 Uiso 1 1 calc R . .
H21B_1002 H 0.6584 0.5053 0.8716 0.073 Uiso 1 1 calc R . .
C212_1002 C 0.7764(19) 0.6441(18) 0.9205(18) 0.083(12) Uiso 1 1 d D . .
O21_1002 O 0.8651(18) 0.7627(17) 1.0188(19) 0.088(8) Uiso 1 1 d D . .
O22_1002 O 0.787(2) 0.605(3) 0.864(3) 0.140(13) Uiso 1 1 d D . .
O3_1002 O 0.8509(17) 0.8594(17) 1.1657(16) 0.054(7) Uiso 1 1 d D . .
H3_1002 H 0.8129 0.7924 1.1085 0.081 Uiso 1 1 calc R . .
C31_1002 C 0.9255(17) 0.9051(18) 1.271(2) 0.072(13) Uiso 1 1 d D . .
C32_1002 C 0.929(2) 0.842(2) 1.272(2) 0.049(10) Uiso 1 1 d D . .
C33_1002 C 1.010(2) 0.904(2) 1.3872(19) 0.043(9) Uiso 1 1 d D . .
H33_1002 H 1.0140 0.8631 1.3916 0.051 Uiso 1 1 calc R . .
C34_1002 C 1.087(3) 1.020(2) 1.497(2) 0.073(13) Uiso 1 1 d D . .
H34_1002 H 1.1433 1.0564 1.5708 0.087 Uiso 1 1 calc R . .
C35_1002 C 1.077(2) 1.079(2) 1.491(2) 0.062(11) Uiso 1 1 d D . .
H35_1002 H 1.1215 1.1540 1.5603 0.074 Uiso 1 1 calc R . .
C36_1002 C 0.996(2) 1.021(2) 1.3772(18) 0.059(11) Uiso 1 1 d D . .
C37_1002 C 0.985(2) 1.081(2) 1.363(2) 0.053(11) Uiso 1 1 d D . .
H37A_1002 H 0.9832 1.0698 1.3118 0.064 Uiso 1 1 calc R . .
H37B_1002 H 1.0563 1.1686 1.4430 0.064 Uiso 1 1 calc R . .
O4_1002 O 0.7811(18) 0.9338(18) 1.1220(18) 0.064(8) Uiso 1 1 d D . .
C41_1002 C 0.7693(16) 0.9520(14) 1.1864(18) 0.064(12) Uiso 1 1 d D . .
C42_1002 C 0.870(2) 1.030(2) 1.3063(19) 0.061(12) Uiso 1 1 d D . .
C43_1002 C 0.857(2) 1.049(3) 1.369(2) 0.054(11) Uiso 1 1 d D . .
H43_1002 H 0.9229 1.1025 1.4507 0.065 Uiso 1 1 calc R . .
C44_1002 C 0.748(2) 0.992(3) 1.315(2) 0.081(14) Uiso 1 1 d D . .
H44_1002 H 0.7421 1.0065 1.3593 0.097 Uiso 1 1 calc R . .
C45_1002 C 0.647(2) 0.914(2) 1.193(2) 0.052(11) Uiso 1 1 d D . .
H45_1002 H 0.5751 0.8778 1.1572 0.062 Uiso 1 1 calc R . .
C46_1002 C 0.6580(19) 0.891(2) 1.1279(19) 0.046(10) Uiso 1 1 d D . .
C47_1002 C 0.5412(19) 0.7982(17) 0.9932(19) 0.073(13) Uiso 1 1 d D . .
H47A_1002 H 0.5030 0.8136 0.9882 0.088 Uiso 1 1 calc R . .
H47B_1002 H 0.5648 0.8129 0.9658 0.088 Uiso 1 1 calc R . .
C411_1002 C 0.793(3) 0.993(2) 1.105(3) 0.055(10) Uiso 1 1 d D . .
H41A_1002 H 0.8506 1.0777 1.1791 0.066 Uiso 0.50 1 calc PR . .
H41B_1002 H 0.7143 0.9504 1.0388 0.066 Uiso 0.50 1 calc PR . .
C412_1002 C 0.841(3) 0.984(3) 1.070(3) 0.133(15) Uiso 0.50 1 d PD . .
O41_1002 O 0.867(4) 0.938(5) 1.065(4) 0.133(15) Uiso 0.50 1 d PD . .
O42_1002 O 0.864(4) 1.022(4) 1.039(4) 0.133(15) Uiso 0.50 1 d PD . .
O5W_1004 O 0.854(4) 0.917(4) 0.664(4) 0.179(16) Uiso 1 1 d . . .
O4W_1004 O 0.755(3) 0.807(3) 0.726(3) 0.169(14) Uiso 1 1 d . . .
O8W_1004 O 1.258(4) 1.281(4) 1.194(4) 0.114(13) Uiso 0.70 1 d P . .
O9W_1004 O 1.147(8) 1.097(8) 1.029(8) 0.09(3) Uiso 0.30 1 d P . .
O6W_1004 O 0.351(5) 0.351(5) 0.351(5) 0.13(2) Uiso 0.90 3 d SP . .

loop_
_geom_bond_atom_site_label_1
_geom_bond_atom_site_label_2
_geom_bond_distance
_geom_bond_site_symmetry_2
_geom_bond_publ_flag
O1_1001 C11_1001 1.380(14) . ?
C11_1001 C12_1001 1.392(14) . ?
C11_1001 C16_1001 1.394(14) . ?
C12_1001 C13_1001 1.396(15) . ?
C12_1001 C47_1001 1.543(15) . ?
C13_1001 C14_1001 1.375(15) . ?
C14_1001 C15_1001 1.390(15) . ?
C15_1001 C16_1001 1.382(15) . ?
C16_1001 C17_1001 1.521(16) . ?
C17_1001 C22_1001 1.499(17) . ?
O2_1001 C211_1001 1.374(18) . ?
O2_1001 C21_1001 1.383(16) . ?
C21_1001 C22_1001 1.374(16) . ?
C21_1001 C26_1001 1.408(16) . ?
C22_1001 C23_1001 1.404(17) . ?
C23_1001 C24_1001 1.398(17) . ?
C24_1001 C25_1001 1.386(16) . ?
C25_1001 C26_1001 1.380(17) . ?
C26_1001 C27_1001 1.520(17) . ?
C27_1001 C32_1001 1.514(17) . ?
C211_1001 C212_1001 1.522(14) . ?
C212_1001 O21_1001 1.295(14) . ?
C212_1001 O22_1001 1.296(13) . ?
O3_1001 C31_1001 1.386(16) . ?
C31_1001 C36_1001 1.375(16) . ?
C31_1001 C32_1001 1.394(16) . ?
C32_1001 C33_1001 1.390(17) . ?
C33_1001 C34_1001 1.373(17) . ?
C34_1001 C35_1001 1.368(15) . ?
C35_1001 C36_1001 1.358(16) . ?
C36_1001 C37_1001 1.511(16) . ?
C37_1001 C42_1001 1.518(17) . ?
O4_1001 C411_1001 1.407(17) . ?
O4_1001 C41_1001 1.409(16) . ?
C41_1001 C42_1001 1.385(16) . ?
C41_1001 C46_1001 1.389(16) . ?
C42_1001 C43_1001 1.389(17) . ?
C43_1001 C44_1001 1.373(17) . ?
C44_1001 C45_1001 1.383(16) . ?
C45_1001 C46_1001 1.382(16) . ?
C46_1001 C47_1001 1.525(16) . ?
C411_1001 C412_1001 1.517(13) . ?
C412_1001 O42_1001 1.285(13) . ?
C412_1001 O41_1001 1.301(13) . ?
O1_1002 C11_1002 1.380(14) . ?
C11_1002 C12_1002 1.387(14) . ?
C11_1002 C16_1002 1.400(14) . ?
C12_1002 C13_1002 1.392(15) . ?
C12_1002 C47_1002 1.530(16) . ?
C13_1002 C14_1002 1.395(16) . ?
C14_1002 C15_1002 1.394(16) . ?
C15_1002 C16_1002 1.391(15) . ?
C16_1002 C17_1002 1.508(16) . ?
C17_1002 C22_1002 1.524(17) . ?
O2_1002 C21_1002 1.377(16) . ?
O2_1002 C211_1002 1.412(17) . ?
C21_1002 C26_1002 1.390(16) . ?
C21_1002 C22_1002 1.397(16) . ?
C22_1002 C23_1002 1.379(17) . ?
C23_1002 C24_1002 1.364(18) . ?
C24_1002 C25_1002 1.368(16) . ?
C25_1002 C26_1002 1.373(17) . ?
C26_1002 C27_1002 1.502(17) . ?
C27_1002 C32_1002 1.527(17) . ?
C211_1002 C212_1002 1.541(13) . ?
C212_1002 O22_1002 1.298(13) . ?
C212_1002 O21_1002 1.306(13) . ?
O3_1002 C31_1002 1.384(17) . ?
C31_1002 C32_1002 1.362(16) . ?
C31_1002 C36_1002 1.415(17) . ?
C32_1002 C33_1002 1.391(17) . ?
C33_1002 C34_1002 1.391(18) . ?
C34_1002 C35_1002 1.397(16) . ?
C35_1002 C36_1002 1.400(17) . ?
C36_1002 C37_1002 1.510(17) . ?
C37_1002 C42_1002 1.515(17) . ?
O4_1002 C411_1002 1.397(17) . ?
O4_1002 C41_1002 1.395(16) . ?
C41_1002 C42_1002 1.383(17) . ?
C41_1002 C46_1002 1.391(16) . ?
C42_1002 C43_1002 1.391(17) . ?
C43_1002 C44_1002 1.384(18) . ?
C44_1002 C45_1002 1.393(16) . ?
C45_1002 C46_1002 1.394(17) . ?
C46_1002 C47_1002 1.531(17) . ?
C411_1002 C412_1002 1.522(14) . ?
C412_1002 O42_1002 1.282(14) . ?
C412_1002 O41_1002 1.287(14) . ?
